data_4024602
loop_
_publ_author_name
'Yuewen Xu'
'Mark D. Smith'
'Jeanette A. Krause'
'Linda S. Shimizu'

_publ_section_title
;
Control of the Intramolecular [2+2] Photocycloaddition in a Bis-Stilbene
Macrocycle
;
_journal_name_full 'Journal of Organic Chemistry'
_journal_page_first 4874
_journal_page_last 4877
_journal_paper_doi 10.1021/jo900443e
_journal_volume 74
_journal_year 2009
_chemical_formula_moiety 'C34 H32 N4 O2'
_chemical_formula_sum 'C34 H32 N4 O2'
_chemical_formula_weight 528.64
_chemical_name_systematic
; 
 ? 
;
_space_group_IT_number 61
_symmetry_cell_setting orthorhombic
_symmetry_space_group_name_Hall '-P 2ac 2ab'
_symmetry_space_group_name_H-M 'P b c a'
_atom_sites_solution_hydrogens geom
_atom_sites_solution_primary direct
_atom_sites_solution_secondary difmap
_audit_creation_method SHELXL-97
_cell_angle_alpha 90.00
_cell_angle_beta 90.00
_cell_angle_gamma 90.00
_cell_formula_units_Z 4
_cell_length_a 14.0071(18)
_cell_length_b 9.1925(12)
_cell_length_c 22.496(3)
_cell_measurement_reflns_used 1035
_cell_measurement_temperature 150(2)
_cell_measurement_theta_max 20.805
_cell_measurement_theta_min 2.801
_cell_volume 2896.6(6)
_computing_cell_refinement 'SAINT-Plus Version 6.45 (Bruker, 2001)'
_computing_data_collection 'SMART Version 5.625 (Bruker, 2001)'
_computing_data_reduction 'SAINT-Plus Version 6.45 (Bruker, 2001)'
_computing_molecular_graphics various
_computing_publication_material 'SHELXTL Version 6.14 (Bruker, 2000)'
_computing_structure_refinement 'SHELXL-97 (Sheldrick, 1997)'
_computing_structure_solution 'SHELXS-97 (Sheldrick, 1990)'
_diffrn_ambient_temperature 150(2)
_diffrn_measured_fraction_theta_full 1.000
_diffrn_measured_fraction_theta_max 1.000
_diffrn_measurement_device_type 'Bruker SMART APEX CCD diffractometer'
_diffrn_measurement_method 'omega scans'
_diffrn_radiation_monochromator graphite
_diffrn_radiation_source 'fine-focus sealed tube'
_diffrn_radiation_type MoK\a
_diffrn_radiation_wavelength 0.71073
_diffrn_reflns_av_R_equivalents 0.1312
_diffrn_reflns_av_sigmaI/netI 0.0876
_diffrn_reflns_limit_h_max 15
_diffrn_reflns_limit_h_min -15
_diffrn_reflns_limit_k_max 9
_diffrn_reflns_limit_k_min -9
_diffrn_reflns_limit_l_max 24
_diffrn_reflns_limit_l_min -24
_diffrn_reflns_number 20001
_diffrn_reflns_theta_full 22.54
_diffrn_reflns_theta_max 22.54
_diffrn_reflns_theta_min 1.81
_exptl_absorpt_coefficient_mu 0.077
_exptl_absorpt_correction_type none
_exptl_crystal_colour colorless
_exptl_crystal_density_diffrn 1.212
_exptl_crystal_density_method 'not measured'
_exptl_crystal_description plate
_exptl_crystal_F_000 1120
_exptl_crystal_size_max 0.36
_exptl_crystal_size_mid 0.14
_exptl_crystal_size_min 0.02
_refine_diff_density_max 0.155
_refine_diff_density_min -0.134
_refine_diff_density_rms 0.033
_refine_ls_extinction_method none
_refine_ls_goodness_of_fit_ref 0.805
_refine_ls_hydrogen_treatment mixed
_refine_ls_matrix_type full
_refine_ls_number_parameters 189
_refine_ls_number_reflns 1897
_refine_ls_number_restraints 0
_refine_ls_restrained_S_all 0.805
_refine_ls_R_factor_all 0.0860
_refine_ls_R_factor_gt 0.0388
_refine_ls_shift/su_max 0.000
_refine_ls_shift/su_mean 0.000
_refine_ls_structure_factor_coef Fsqd
_refine_ls_weighting_details 'calc w=1/[\s^2^(Fo^2^)+(0.0259P)^2^+0.0000P] where P=(Fo^2^+2Fc^2^)/3'
_refine_ls_weighting_scheme calc
_refine_ls_wR_factor_gt 0.0696
_refine_ls_wR_factor_ref 0.0809
_reflns_number_gt 1080
_reflns_number_total 1897
_reflns_threshold_expression >2sigma(I)
_cod_data_source_file jo900443e_si_003.cif
_cod_data_source_block yx01028a
_cod_depositor_comments
;
The following automatic conversions were performed:
'_symmetry_cell_setting' value 'Orthorhombic' changed to 'orthorhombic'
according to '/home/saulius/struct/CIF-dictionaries/cif_core.dic'
dictionary named 'cif_core.dic' version 2.4.1 from 2010-06-29.

Automatic conversion script
Id: cif_fix_enum 1527 2010-12-29 10:47:43Z saulius 
;
_cod_database_code 4024602

loop_
_symmetry_equiv_pos_as_xyz
'x, y, z'
'-x+1/2, -y, z+1/2'
'-x, y+1/2, -z+1/2'
'x+1/2, -y+1/2, -z'
'-x, -y, -z'
'x-1/2, y, -z-1/2'
'x, -y-1/2, z-1/2'
'-x-1/2, y-1/2, z'

loop_
_atom_site_label
_atom_site_type_symbol
_atom_site_fract_x
_atom_site_fract_y
_atom_site_fract_z
_atom_site_U_iso_or_equiv
_atom_site_adp_type
_atom_site_occupancy
_atom_site_symmetry_multiplicity
_atom_site_calc_flag
_atom_site_refinement_flags
_atom_site_disorder_assembly
_atom_site_disorder_group
C1 C 0.7448(2) 0.5317(3) 0.62163(13) 0.0340(7) Uani 1 1 d . . .
C2 C 0.6111(2) 0.5176(3) 0.69051(13) 0.0417(9) Uani 1 1 d . . .
H2A H 0.6004 0.6211 0.6804 0.050 Uiso 1 1 calc R . .
H2B H 0.6434 0.5140 0.7296 0.050 Uiso 1 1 calc R . .
C3 C 0.5163(2) 0.4427(3) 0.69537(13) 0.0332(8) Uani 1 1 d . . .
C4 C 0.4669(2) 0.4436(3) 0.74865(12) 0.0367(8) Uani 1 1 d . . .
H4 H 0.4954 0.4858 0.7829 0.044 Uiso 1 1 calc R . .
C5 C 0.3768(2) 0.3838(3) 0.75257(13) 0.0390(8) Uani 1 1 d . . .
H5 H 0.3448 0.3854 0.7898 0.047 Uiso 1 1 calc R . .
C6 C 0.3313(2) 0.3215(3) 0.70406(13) 0.0329(8) Uani 1 1 d . . .
C7 C 0.3822(2) 0.3180(3) 0.65104(12) 0.0374(8) Uani 1 1 d . . .
H7 H 0.3543 0.2740 0.6170 0.045 Uiso 1 1 calc R . .
C8 C 0.4726(2) 0.3772(3) 0.64686(13) 0.0382(8) Uani 1 1 d . . .
H8 H 0.5056 0.3729 0.6100 0.046 Uiso 1 1 calc R . .
C9 C 0.2363(2) 0.2576(3) 0.71111(13) 0.0373(8) Uani 1 1 d . . .
H9 H 0.2240 0.2176 0.7493 0.045 Uiso 1 1 calc R . .
C10 C 0.1639(2) 0.2461(3) 0.67272(12) 0.0369(8) Uani 1 1 d . . .
H10 H 0.1107 0.1917 0.6866 0.044 Uiso 1 1 calc R . .
C11 C 0.1542(2) 0.3049(3) 0.61227(12) 0.0330(8) Uani 1 1 d . . .
C12 C 0.1058(2) 0.2260(3) 0.56963(13) 0.0462(9) Uani 1 1 d . . .
H12 H 0.0805 0.1334 0.5798 0.055 Uiso 1 1 calc R . .
C13 C 0.0932(2) 0.2782(3) 0.51264(13) 0.0468(9) Uani 1 1 d . . .
H13 H 0.0612 0.2196 0.4841 0.056 Uiso 1 1 calc R . .
C14 C 0.12612(19) 0.4139(3) 0.49633(12) 0.0335(8) Uani 1 1 d . . .
C15 C 0.1734(2) 0.4952(3) 0.53900(13) 0.0435(9) Uani 1 1 d . . .
H15 H 0.1971 0.5889 0.5290 0.052 Uiso 1 1 calc R . .
C16 C 0.1866(2) 0.4421(3) 0.59600(13) 0.0434(9) Uani 1 1 d . . .
H16 H 0.2185 0.5006 0.6246 0.052 Uiso 1 1 calc R . .
C17 C 0.1071(2) 0.4753(3) 0.43495(12) 0.0410(8) Uani 1 1 d . . .
H17A H 0.0861 0.3952 0.4086 0.049 Uiso 1 1 calc R . .
H17B H 0.0540 0.5462 0.4377 0.049 Uiso 1 1 calc R . .
N1 N 0.81101(18) 0.4534(3) 0.59185(10) 0.0350(7) Uani 1 1 d . . .
H1 H 0.810(2) 0.353(3) 0.5890(12) 0.064(11) Uiso 1 1 d . . .
N2 N 0.67256(19) 0.4533(3) 0.64629(11) 0.0363(7) Uani 1 1 d . . .
H2 H 0.681(2) 0.358(3) 0.6428(12) 0.056(11) Uiso 1 1 d . . .
O1 O 0.74918(15) 0.6663(2) 0.62615(8) 0.0432(6) Uani 1 1 d . . .

loop_
_atom_site_aniso_label
_atom_site_aniso_U_11
_atom_site_aniso_U_22
_atom_site_aniso_U_33
_atom_site_aniso_U_23
_atom_site_aniso_U_13
_atom_site_aniso_U_12
C1 0.040(2) 0.029(2) 0.0330(18) 0.0030(18) -0.0024(17) 0.003(2)
C2 0.040(2) 0.036(2) 0.049(2) -0.0072(17) 0.0046(18) 0.0019(17)
C3 0.037(2) 0.0265(18) 0.0361(19) -0.0013(16) 0.0013(17) 0.0056(16)
C4 0.037(2) 0.042(2) 0.0312(19) -0.0011(16) -0.0050(17) 0.0042(17)
C5 0.042(2) 0.044(2) 0.0314(19) 0.0031(17) 0.0054(17) 0.0057(17)
C6 0.036(2) 0.0315(18) 0.0306(18) 0.0038(16) 0.0029(17) 0.0032(16)
C7 0.041(2) 0.038(2) 0.0330(19) -0.0060(16) 0.0013(17) -0.0013(17)
C8 0.039(2) 0.041(2) 0.0344(19) -0.0032(16) 0.0084(17) 0.0027(17)
C9 0.042(2) 0.039(2) 0.0309(18) 0.0032(16) 0.0051(17) -0.0008(18)
C10 0.038(2) 0.036(2) 0.0362(18) 0.0030(16) 0.0096(17) -0.0048(17)
C11 0.0336(19) 0.0292(19) 0.0362(19) 0.0017(16) 0.0034(16) -0.0013(16)
C12 0.059(2) 0.038(2) 0.042(2) 0.0039(18) -0.0040(19) -0.0148(19)
C13 0.060(2) 0.045(2) 0.035(2) -0.0026(18) -0.0074(18) -0.0146(19)
C14 0.0300(19) 0.037(2) 0.0332(19) 0.0003(16) 0.0035(16) -0.0024(16)
C15 0.052(2) 0.037(2) 0.042(2) 0.0052(17) -0.0016(18) -0.0119(18)
C16 0.051(2) 0.039(2) 0.041(2) -0.0019(17) -0.0094(17) -0.0079(17)
C17 0.038(2) 0.046(2) 0.0390(19) 0.0052(17) 0.0062(17) -0.0054(18)
N1 0.0397(17) 0.0299(18) 0.0354(16) 0.0018(14) 0.0096(13) 0.0002(15)
N2 0.0377(18) 0.0267(17) 0.0447(17) -0.0019(15) 0.0103(14) 0.0008(15)
O1 0.0563(14) 0.0220(12) 0.0512(13) -0.0010(11) -0.0005(11) 0.0004(12)

loop_
_atom_type_symbol
_atom_type_description
_atom_type_scat_dispersion_real
_atom_type_scat_dispersion_imag
_atom_type_scat_source
C C 0.0033 0.0016 'International Tables Vol C Tables 4.2.6.8 and 6.1.1.4'
H H 0.0000 0.0000 'International Tables Vol C Tables 4.2.6.8 and 6.1.1.4'
N N 0.0061 0.0033 'International Tables Vol C Tables 4.2.6.8 and 6.1.1.4'
O O 0.0106 0.0060 'International Tables Vol C Tables 4.2.6.8 and 6.1.1.4'

loop_
_geom_angle_atom_site_label_1
_geom_angle_atom_site_label_2
_geom_angle_atom_site_label_3
_geom_angle
_geom_angle_site_symmetry_1
_geom_angle_site_symmetry_3
_geom_angle_publ_flag
O1 C1 N1 122.5(3) . . ?
O1 C1 N2 122.0(3) . . ?
N1 C1 N2 115.5(3) . . ?
N2 C2 C3 113.0(3) . . ?
N2 C2 H2A 109.0 . . ?
C3 C2 H2A 109.0 . . ?
N2 C2 H2B 109.0 . . ?
C3 C2 H2B 109.0 . . ?
H2A C2 H2B 107.8 . . ?
C4 C3 C8 117.5(3) . . ?
C4 C3 C2 120.2(3) . . ?
C8 C3 C2 122.2(3) . . ?
C5 C4 C3 120.7(3) . . ?
C5 C4 H4 119.6 . . ?
C3 C4 H4 119.6 . . ?
C4 C5 C6 122.3(3) . . ?
C4 C5 H5 118.8 . . ?
C6 C5 H5 118.8 . . ?
C5 C6 C7 116.6(3) . . ?
C5 C6 C9 119.9(3) . . ?
C7 C6 C9 123.4(3) . . ?
C8 C7 C6 121.3(3) . . ?
C8 C7 H7 119.3 . . ?
C6 C7 H7 119.3 . . ?
C7 C8 C3 121.4(3) . . ?
C7 C8 H8 119.3 . . ?
C3 C8 H8 119.3 . . ?
C10 C9 C6 130.6(3) . . ?
C10 C9 H9 114.7 . . ?
C6 C9 H9 114.7 . . ?
C9 C10 C11 129.8(3) . . ?
C9 C10 H10 115.1 . . ?
C11 C10 H10 115.1 . . ?
C12 C11 C16 117.0(3) . . ?
C12 C11 C10 119.7(3) . . ?
C16 C11 C10 123.2(3) . . ?
C11 C12 C13 121.7(3) . . ?
C11 C12 H12 119.1 . . ?
C13 C12 H12 119.1 . . ?
C14 C13 C12 121.3(3) . . ?
C14 C13 H13 119.4 . . ?
C12 C13 H13 119.4 . . ?
C13 C14 C15 117.6(3) . . ?
C13 C14 C17 121.4(3) . . ?
C15 C14 C17 121.0(3) . . ?
C16 C15 C14 121.0(3) . . ?
C16 C15 H15 119.5 . . ?
C14 C15 H15 119.5 . . ?
C15 C16 C11 121.3(3) . . ?
C15 C16 H16 119.3 . . ?
C11 C16 H16 119.3 . . ?
N1 C17 C14 114.0(2) 5_666 . ?
N1 C17 H17A 108.7 5_666 . ?
C14 C17 H17A 108.7 . . ?
N1 C17 H17B 108.7 5_666 . ?
C14 C17 H17B 108.7 . . ?
H17A C17 H17B 107.6 . . ?
C1 N1 C17 120.5(3) . 5_666 ?
C1 N1 H1 123.8(19) . . ?
C17 N1 H1 115.6(19) 5_666 . ?
C1 N2 C2 120.5(3) . . ?
C1 N2 H2 113.0(19) . . ?
C2 N2 H2 122.9(19) . . ?

loop_
_geom_bond_atom_site_label_1
_geom_bond_atom_site_label_2
_geom_bond_distance
_geom_bond_site_symmetry_2
_geom_bond_publ_flag
C1 O1 1.243(3) . ?
C1 N1 1.352(4) . ?
C1 N2 1.361(4) . ?
C2 N2 1.443(3) . ?
C2 C3 1.498(4) . ?
C2 H2A 0.9900 . ?
C2 H2B 0.9900 . ?
C3 C4 1.384(3) . ?
C3 C8 1.389(4) . ?
C4 C5 1.379(3) . ?
C4 H4 0.9500 . ?
C5 C6 1.388(4) . ?
C5 H5 0.9500 . ?
C6 C7 1.390(3) . ?
C6 C9 1.463(4) . ?
C7 C8 1.381(4) . ?
C7 H7 0.9500 . ?
C8 H8 0.9500 . ?
C9 C10 1.336(3) . ?
C9 H9 0.9500 . ?
C10 C11 1.470(4) . ?
C10 H10 0.9500 . ?
C11 C12 1.380(4) . ?
C11 C16 1.390(4) . ?
C12 C13 1.380(4) . ?
C12 H12 0.9500 . ?
C13 C14 1.380(4) . ?
C13 H13 0.9500 . ?
C14 C15 1.385(4) . ?
C14 C17 1.515(4) . ?
C15 C16 1.384(3) . ?
C15 H15 0.9500 . ?
C16 H16 0.9500 . ?
C17 N1 1.452(3) 5_666 ?
C17 H17A 0.9900 . ?
C17 H17B 0.9900 . ?
N1 C17 1.452(3) 5_666 ?
N1 H1 0.92(3) . ?
N2 H2 0.88(3) . ?

loop_
_geom_hbond_atom_site_label_D
_geom_hbond_atom_site_label_H
_geom_hbond_atom_site_label_A
_geom_hbond_distance_DH
_geom_hbond_distance_HA
_geom_hbond_distance_DA
_geom_hbond_angle_DHA
_geom_hbond_site_symmetry_A
N1 H1 O1 0.92(3) 2.08(3) 2.876(3) 143(3) 8_755
N2 H2 O1 0.88(3) 2.05(3) 2.893(3) 158(3) 8_755

loop_
_geom_torsion_atom_site_label_1
_geom_torsion_atom_site_label_2
_geom_torsion_atom_site_label_3
_geom_torsion_atom_site_label_4
_geom_torsion
_geom_torsion_site_symmetry_1
_geom_torsion_site_symmetry_2
_geom_torsion_site_symmetry_3
_geom_torsion_site_symmetry_4
_geom_torsion_publ_flag
N2 C2 C3 C4 151.9(3) . . . . ?
N2 C2 C3 C8 -31.5(4) . . . . ?
C8 C3 C4 C5 -1.3(4) . . . . ?
C2 C3 C4 C5 175.5(3) . . . . ?
C3 C4 C5 C6 -0.4(4) . . . . ?
C4 C5 C6 C7 1.9(4) . . . . ?
C4 C5 C6 C9 179.0(3) . . . . ?
C5 C6 C7 C8 -1.6(4) . . . . ?
C9 C6 C7 C8 -178.6(3) . . . . ?
C6 C7 C8 C3 -0.1(4) . . . . ?
C4 C3 C8 C7 1.5(4) . . . . ?
C2 C3 C8 C7 -175.2(3) . . . . ?
C5 C6 C9 C10 149.2(3) . . . . ?
C7 C6 C9 C10 -33.9(5) . . . . ?
C6 C9 C10 C11 -5.5(5) . . . . ?
C9 C10 C11 C12 144.9(3) . . . . ?
C9 C10 C11 C16 -39.1(5) . . . . ?
C16 C11 C12 C13 2.4(4) . . . . ?
C10 C11 C12 C13 178.7(3) . . . . ?
C11 C12 C13 C14 -2.0(5) . . . . ?
C12 C13 C14 C15 0.8(5) . . . . ?
C12 C13 C14 C17 -176.2(3) . . . . ?
C13 C14 C15 C16 -0.3(4) . . . . ?
C17 C14 C15 C16 176.7(3) . . . . ?
C14 C15 C16 C11 0.9(5) . . . . ?
C12 C11 C16 C15 -1.9(4) . . . . ?
C10 C11 C16 C15 -178.0(3) . . . . ?
C13 C14 C17 N1 -137.0(3) . . . 5_666 ?
C15 C14 C17 N1 46.1(4) . . . 5_666 ?
O1 C1 N1 C17 1.9(4) . . . 5_666 ?
N2 C1 N1 C17 -178.3(2) . . . 5_666 ?
O1 C1 N2 C2 -15.2(4) . . . . ?
N1 C1 N2 C2 165.0(3) . . . . ?
C3 C2 N2 C1 157.6(3) . . . . ?
